data_7117322
loop_
_publ_author_name
'Lingliang Long'
'Yanjun Wu'
'Lin Wang'
'Aihua Gong'
'Feilong Hu'
'Chi Zhang'

_publ_section_title
;
 A fluorescent probe for hypochlorite based on the modulation of the
 unique rotation of the N-N single bond in acetohydrazide
;
_journal_name_full Chem.Commun.
_journal_page_first 10435
_journal_paper_doi 10.1039/C5cc03972J
_journal_volume 51
_journal_year 2015
_chemical_formula_moiety 'C20 H21 N3 O3'
_chemical_formula_sum 'C20 H21 N3 O3'
_chemical_formula_weight 351.40
_chemical_melting_point 475.0(10)
_chemical_name_common 1b
_chemical_name_systematic 7-(diethylamino)-2-oxo-N'-phenyl-2H-chromene-3-carbohydrazide
_space_group_IT_number 14
_symmetry_cell_setting monoclinic
_symmetry_space_group_name_Hall '-P 2ybc'
_symmetry_space_group_name_H-M 'P 1 21/c 1'
_atom_sites_solution_hydrogens geom
_atom_sites_solution_primary direct
_atom_sites_solution_secondary difmap
_audit_creation_method SHELXL-97
_audit_update_record
;
2014-11-27 deposited with the CCDC.
2015-05-17 downloaded from the CCDC.
;
_cell_angle_alpha 90.00
_cell_angle_beta 109.629(5)
_cell_angle_gamma 90.00
_cell_formula_units_Z 4
_cell_length_a 13.1553(7)
_cell_length_b 6.9401(4)
_cell_length_c 21.0792(14)
_cell_measurement_temperature 293(2)
_cell_volume 1812.67(19)
_computing_cell_refinement 'CrystalClear (Rigaku Corp., 2000)'
_computing_data_collection 'CrystalClear (Rigaku Corp., 2000)'
_computing_data_reduction 'CrystalClear (Rigaku Corp., 2000)'
_computing_molecular_graphics SHELXTL
_computing_publication_material SHELXTL
_computing_structure_refinement 'SHELXL-97 (Sheldrick, 1997)'
_computing_structure_solution 'SHELXS-97 (Sheldrick, 1990)'
_diffrn_ambient_temperature 293(2)
_diffrn_measured_fraction_theta_full 0.977
_diffrn_measured_fraction_theta_max 0.977
_diffrn_measurement_device_type 'CCD area detector'
_diffrn_measurement_method 'phi and omega scans'
_diffrn_radiation_monochromator graphite
_diffrn_radiation_source 'fine-focus sealed tube'
_diffrn_radiation_type MoK\a
_diffrn_radiation_wavelength 0.71073
_diffrn_reflns_av_R_equivalents 0.0329
_diffrn_reflns_av_sigmaI/netI 0.0389
_diffrn_reflns_limit_h_max 15
_diffrn_reflns_limit_h_min -15
_diffrn_reflns_limit_k_max 8
_diffrn_reflns_limit_k_min -7
_diffrn_reflns_limit_l_max 20
_diffrn_reflns_limit_l_min -25
_diffrn_reflns_number 9709
_diffrn_reflns_theta_full 26.00
_diffrn_reflns_theta_max 26.00
_diffrn_reflns_theta_min 3.03
_exptl_absorpt_coefficient_mu 0.088
_exptl_absorpt_correction_T_max 0.982
_exptl_absorpt_correction_T_min 0.978
_exptl_absorpt_correction_type multi-scan
_exptl_absorpt_process_details 'SADABS(Bruker, 2002)'
_exptl_crystal_colour yellow
_exptl_crystal_density_diffrn 1.288
_exptl_crystal_density_method 'not measured'
_exptl_crystal_description block
_exptl_crystal_F_000 744
_exptl_crystal_preparation Luminescent
_exptl_crystal_recrystallization_method 'Re-crystallisation from solvent: '
_exptl_crystal_size_max 0.25
_exptl_crystal_size_mid 0.24
_exptl_crystal_size_min 0.21
_refine_diff_density_max 0.394
_refine_diff_density_min -0.422
_refine_diff_density_rms 0.039
_refine_ls_extinction_method none
_refine_ls_goodness_of_fit_ref 1.052
_refine_ls_hydrogen_treatment mixed
_refine_ls_matrix_type full
_refine_ls_number_parameters 237
_refine_ls_number_reflns 3485
_refine_ls_number_restraints 0
_refine_ls_restrained_S_all 1.052
_refine_ls_R_factor_all 0.0960
_refine_ls_R_factor_gt 0.0559
_refine_ls_shift/su_max 0.000
_refine_ls_shift/su_mean 0.000
_refine_ls_structure_factor_coef Fsqd
_refine_ls_weighting_details 'calc w=1/[\s^2^(Fo^2^)+(0.0736P)^2^+0.2401P] where P=(Fo^2^+2Fc^2^)/3'
_refine_ls_weighting_scheme calc
_refine_ls_wR_factor_gt 0.1421
_refine_ls_wR_factor_ref 0.1604
_reflns_number_gt 2166
_reflns_number_total 3485
_reflns_threshold_expression >2sigma(I)
_cod_data_source_file c5cc03972j2.cif
_cod_data_source_block 1
_cod_depositor_comments
;
The following automatic conversions were performed:

'_chemical_melting_point' value '474-476' was changed to '475.0(10)'
- the average value was taken and precision was estimated.

Automatic conversion script
Id: cif_fix_values 3392 2015-05-12 13:50:21Z andrius 
;
_cod_original_sg_symbol_H-M P21/c
_cod_database_code 7117322

loop_
_symmetry_equiv_pos_as_xyz
'x, y, z'
'-x, y+1/2, -z+1/2'
'-x, -y, -z'
'x, -y-1/2, z-1/2'

loop_
_atom_site_label
_atom_site_type_symbol
_atom_site_fract_x
_atom_site_fract_y
_atom_site_fract_z
_atom_site_U_iso_or_equiv
_atom_site_adp_type
_atom_site_occupancy
_atom_site_symmetry_multiplicity
_atom_site_calc_flag
_atom_site_refinement_flags
_atom_site_disorder_assembly
_atom_site_disorder_group
O1 O 0.53480(12) -0.2737(2) -0.01747(9) 0.0596(5) Uani 1 1 d . . .
O2 O 0.83643(12) -0.2323(3) -0.04626(8) 0.0617(5) Uani 1 1 d . . .
O3 O 0.87160(11) 0.0374(2) 0.01139(7) 0.0460(4) Uani 1 1 d . . .
N1 N 0.96435(15) 0.6411(3) 0.12437(9) 0.0523(5) Uani 1 1 d . . .
N2 N 0.64660(15) -0.4190(3) -0.06289(10) 0.0550(5) Uani 1 1 d . . .
H2A H 0.7151 -0.4197 -0.0658 0.066 Uiso 1 1 d R . .
N3 N 0.58237(15) -0.5855(3) -0.07972(10) 0.0579(6) Uani 1 1 d . . .
H3A H 0.6260 -0.6851 -0.0800 0.069 Uiso 1 1 d R . .
C1 C 0.4824(2) -0.4437(5) -0.18961(15) 0.0745(8) Uani 1 1 d . . .
H1 H 0.5283 -0.3377 -0.1813 0.089 Uiso 1 1 calc R . .
C2 C 0.3977(3) -0.4595(6) -0.25055(16) 0.0959(11) Uani 1 1 d . . .
H2 H 0.3876 -0.3632 -0.2828 0.115 Uiso 1 1 calc R . .
C3 C 0.3293(3) -0.6137(7) -0.26385(17) 0.1018(13) Uani 1 1 d . . .
H3 H 0.2729 -0.6228 -0.3046 0.122 Uiso 1 1 calc R . .
C4 C 0.3454(3) -0.7544(6) -0.21614(18) 0.0937(12) Uani 1 1 d . . .
H4 H 0.2993 -0.8601 -0.2245 0.112 Uiso 1 1 calc R . .
C5 C 0.4289(2) -0.7416(5) -0.15596(14) 0.0718(8) Uani 1 1 d . . .
H5 H 0.4391 -0.8395 -0.1243 0.086 Uiso 1 1 calc R . .
C6 C 0.49771(18) -0.5854(4) -0.14196(13) 0.0539(6) Uani 1 1 d . . .
C7 C 0.62059(17) -0.2751(3) -0.02877(11) 0.0454(5) Uani 1 1 d . . .
C8 C 0.70092(16) -0.1178(3) -0.00396(10) 0.0414(5) Uani 1 1 d . . .
C9 C 0.80316(16) -0.1151(3) -0.01546(10) 0.0433(5) Uani 1 1 d . . .
C10 C 0.84576(16) 0.1862(3) 0.04689(10) 0.0389(5) Uani 1 1 d . . .
C11 C 0.74687(16) 0.1822(3) 0.05807(10) 0.0407(5) Uani 1 1 d . . .
C12 C 0.67628(16) 0.0281(3) 0.03149(11) 0.0442(5) Uani 1 1 d . . .
H12 H 0.6101 0.0255 0.0384 0.053 Uiso 1 1 calc R . .
C13 C 0.72570(17) 0.3365(4) 0.09483(11) 0.0503(6) Uani 1 1 d . . .
H13 H 0.6615 0.3380 0.1042 0.060 Uiso 1 1 calc R . .
C14 C 0.79721(18) 0.4843(3) 0.11712(11) 0.0495(6) Uani 1 1 d . . .
H14 H 0.7807 0.5844 0.1414 0.059 Uiso 1 1 calc R . .
C15 C 0.89635(16) 0.4884(3) 0.10404(10) 0.0423(5) Uani 1 1 d . . .
C16 C 0.92006(17) 0.3309(3) 0.06935(10) 0.0433(5) Uani 1 1 d . . .
H16 H 0.9856 0.3251 0.0617 0.052 Uiso 1 1 calc R . .
C17 C 1.0568(2) 0.6700(4) 0.10111(14) 0.0686(8) Uani 1 1 d . . .
H17A H 1.0464 0.5921 0.0612 0.082 Uiso 1 1 calc R . .
H17B H 1.0584 0.8039 0.0883 0.082 Uiso 1 1 calc R . .
C18 C 1.1605(3) 0.6213(7) 0.15083(17) 0.1070(13) Uani 1 1 d . . .
H18A H 1.1611 0.4875 0.1624 0.161 Uiso 1 1 calc R . .
H18B H 1.1721 0.6985 0.1904 0.161 Uiso 1 1 calc R . .
H18C H 1.2169 0.6459 0.1325 0.161 Uiso 1 1 calc R . .
C19 C 0.9410(2) 0.7972(4) 0.16422(12) 0.0561(6) Uani 1 1 d . . .
H19A H 0.8658 0.8337 0.1440 0.067 Uiso 1 1 calc R . .
H19B H 0.9845 0.9083 0.1622 0.067 Uiso 1 1 calc R . .
C20 C 0.9624(2) 0.7460(4) 0.23738(12) 0.0639(7) Uani 1 1 d . . .
H20A H 1.0377 0.7184 0.2587 0.096 Uiso 1 1 calc R . .
H20B H 0.9206 0.6348 0.2400 0.096 Uiso 1 1 calc R . .
H20C H 0.9424 0.8524 0.2598 0.096 Uiso 1 1 calc R . .

loop_
_atom_site_aniso_label
_atom_site_aniso_U_11
_atom_site_aniso_U_22
_atom_site_aniso_U_33
_atom_site_aniso_U_23
_atom_site_aniso_U_13
_atom_site_aniso_U_12
O1 0.0420(10) 0.0506(11) 0.0916(12) -0.0101(9) 0.0297(9) -0.0065(8)
O2 0.0467(10) 0.0664(12) 0.0799(11) -0.0276(10) 0.0318(8) -0.0080(8)
O3 0.0378(8) 0.0482(10) 0.0575(9) -0.0127(8) 0.0233(7) -0.0053(7)
N1 0.0568(12) 0.0491(13) 0.0531(11) -0.0113(10) 0.0213(9) -0.0146(10)
N2 0.0419(11) 0.0485(13) 0.0784(13) -0.0150(11) 0.0250(10) -0.0075(9)
N3 0.0492(12) 0.0405(12) 0.0819(14) -0.0141(11) 0.0193(10) -0.0023(10)
C1 0.0632(17) 0.081(2) 0.0818(19) 0.0007(18) 0.0274(15) -0.0068(15)
C2 0.078(2) 0.132(3) 0.077(2) 0.012(2) 0.0253(17) 0.010(2)
C3 0.068(2) 0.162(4) 0.073(2) -0.026(3) 0.0207(16) -0.011(2)
C4 0.076(2) 0.125(3) 0.087(2) -0.045(2) 0.0385(18) -0.042(2)
C5 0.0687(18) 0.080(2) 0.0744(17) -0.0226(16) 0.0343(15) -0.0214(16)
C6 0.0478(14) 0.0566(17) 0.0651(15) -0.0140(14) 0.0294(12) -0.0068(12)
C7 0.0383(13) 0.0405(14) 0.0583(13) 0.0006(11) 0.0174(10) 0.0018(10)
C8 0.0337(12) 0.0407(13) 0.0504(11) 0.0011(10) 0.0149(9) 0.0012(10)
C9 0.0369(12) 0.0451(14) 0.0496(12) -0.0061(11) 0.0166(10) -0.0021(10)
C10 0.0371(12) 0.0411(13) 0.0402(10) 0.0003(10) 0.0153(9) 0.0025(10)
C11 0.0346(12) 0.0385(13) 0.0505(12) 0.0015(10) 0.0163(9) 0.0021(10)
C12 0.0328(12) 0.0441(14) 0.0586(13) 0.0028(11) 0.0192(9) 0.0039(10)
C13 0.0386(13) 0.0529(15) 0.0645(14) -0.0060(13) 0.0242(11) 0.0032(11)
C14 0.0463(13) 0.0468(15) 0.0571(13) -0.0088(12) 0.0196(10) 0.0027(11)
C15 0.0421(12) 0.0429(14) 0.0393(11) 0.0013(10) 0.0103(9) -0.0010(10)
C16 0.0367(12) 0.0517(14) 0.0443(11) -0.0024(11) 0.0173(9) -0.0045(10)
C17 0.0688(18) 0.0694(19) 0.0704(16) -0.0126(15) 0.0270(14) -0.0223(15)
C18 0.070(2) 0.154(4) 0.093(2) -0.025(2) 0.0219(18) 0.002(2)
C19 0.0646(16) 0.0440(15) 0.0561(13) -0.0027(12) 0.0155(11) -0.0056(12)
C20 0.0808(19) 0.0538(17) 0.0555(14) -0.0073(13) 0.0205(12) -0.0034(14)

loop_
_atom_type_symbol
_atom_type_description
_atom_type_scat_dispersion_real
_atom_type_scat_dispersion_imag
_atom_type_scat_source
C C 0.0033 0.0016 'International Tables Vol C Tables 4.2.6.8 and 6.1.1.4'
H H 0.0000 0.0000 'International Tables Vol C Tables 4.2.6.8 and 6.1.1.4'
N N 0.0061 0.0033 'International Tables Vol C Tables 4.2.6.8 and 6.1.1.4'
O O 0.0106 0.0060 'International Tables Vol C Tables 4.2.6.8 and 6.1.1.4'

loop_
_geom_angle_atom_site_label_1
_geom_angle_atom_site_label_2
_geom_angle_atom_site_label_3
_geom_angle
_geom_angle_site_symmetry_1
_geom_angle_site_symmetry_3
C9 O3 C10 123.30(15) . .
C15 N1 C19 120.96(18) . .
C15 N1 C17 122.12(19) . .
C19 N1 C17 116.5(2) . .
C7 N2 N3 120.52(18) . .
C7 N2 H2A 118.0 . .
N3 N2 H2A 119.8 . .
N2 N3 C6 117.1(2) . .
N2 N3 H3A 107.6 . .
C6 N3 H3A 107.5 . .
C6 C1 C2 119.6(3) . .
C6 C1 H1 120.2 . .
C2 C1 H1 120.2 . .
C3 C2 C1 121.3(3) . .
C3 C2 H2 119.4 . .
C1 C2 H2 119.4 . .
C2 C3 C4 118.7(3) . .
C2 C3 H3 120.6 . .
C4 C3 H3 120.6 . .
C3 C4 C5 120.8(3) . .
C3 C4 H4 119.6 . .
C5 C4 H4 119.6 . .
C4 C5 C6 120.8(3) . .
C4 C5 H5 119.6 . .
C6 C5 H5 119.6 . .
C1 C6 C5 118.8(3) . .
C1 C6 N3 124.0(2) . .
C5 C6 N3 117.1(3) . .
O1 C7 N2 121.8(2) . .
O1 C7 C8 121.1(2) . .
N2 C7 C8 117.16(18) . .
C12 C8 C9 119.3(2) . .
C12 C8 C7 117.85(18) . .
C9 C8 C7 122.81(19) . .
O2 C9 O3 115.54(18) . .
O2 C9 C8 127.3(2) . .
O3 C9 C8 117.14(18) . .
C16 C10 O3 117.25(17) . .
C16 C10 C11 123.54(19) . .
O3 C10 C11 119.20(19) . .
C10 C11 C13 116.5(2) . .
C10 C11 C12 118.43(19) . .
C13 C11 C12 125.05(19) . .
C8 C12 C11 122.57(19) . .
C8 C12 H12 118.7 . .
C11 C12 H12 118.7 . .
C14 C13 C11 121.5(2) . .
C14 C13 H13 119.3 . .
C11 C13 H13 119.3 . .
C13 C14 C15 121.3(2) . .
C13 C14 H14 119.3 . .
C15 C14 H14 119.3 . .
N1 C15 C16 122.13(19) . .
N1 C15 C14 120.3(2) . .
C16 C15 C14 117.6(2) . .
C10 C16 C15 119.47(19) . .
C10 C16 H16 120.3 . .
C15 C16 H16 120.3 . .
C18 C17 N1 114.1(2) . .
C18 C17 H17A 108.7 . .
N1 C17 H17A 108.7 . .
C18 C17 H17B 108.7 . .
N1 C17 H17B 108.7 . .
H17A C17 H17B 107.6 . .
C17 C18 H18A 109.5 . .
C17 C18 H18B 109.5 . .
H18A C18 H18B 109.5 . .
C17 C18 H18C 109.5 . .
H18A C18 H18C 109.5 . .
H18B C18 H18C 109.5 . .
N1 C19 C20 114.0(2) . .
N1 C19 H19A 108.7 . .
C20 C19 H19A 108.7 . .
N1 C19 H19B 108.7 . .
C20 C19 H19B 108.7 . .
H19A C19 H19B 107.6 . .
C19 C20 H20A 109.5 . .
C19 C20 H20B 109.5 . .
H20A C20 H20B 109.5 . .
C19 C20 H20C 109.5 . .
H20A C20 H20C 109.5 . .
H20B C20 H20C 109.5 . .

loop_
_geom_bond_atom_site_label_1
_geom_bond_atom_site_label_2
_geom_bond_distance
_geom_bond_site_symmetry_2
O1 C7 1.229(2) .
O2 C9 1.210(2) .
O3 C9 1.382(3) .
O3 C10 1.383(2) .
N1 C15 1.360(3) .
N1 C19 1.465(3) .
N1 C17 1.471(3) .
N2 C7 1.341(3) .
N2 N3 1.405(3) .
N2 H2A 0.9227 .
N3 C6 1.407(3) .
N3 H3A 0.9000 .
C1 C6 1.371(4) .
C1 C2 1.394(4) .
C1 H1 0.9300 .
C2 C3 1.365(5) .
C2 H2 0.9300 .
C3 C4 1.367(5) .
C3 H3 0.9300 .
C4 C5 1.374(4) .
C4 H4 0.9300 .
C5 C6 1.380(4) .
C5 H5 0.9300 .
C7 C8 1.487(3) .
C8 C12 1.360(3) .
C8 C9 1.445(3) .
C10 C16 1.370(3) .
C10 C11 1.398(3) .
C11 C13 1.403(3) .
C11 C12 1.404(3) .
C12 H12 0.9300 .
C13 C14 1.364(3) .
C13 H13 0.9300 .
C14 C15 1.421(3) .
C14 H14 0.9300 .
C15 C16 1.407(3) .
C16 H16 0.9300 .
C17 C18 1.454(4) .
C17 H17A 0.9700 .
C17 H17B 0.9700 .
C18 H18A 0.9600 .
C18 H18B 0.9600 .
C18 H18C 0.9600 .
C19 C20 1.514(3) .
C19 H19A 0.9700 .
C19 H19B 0.9700 .
C20 H20A 0.9600 .
C20 H20B 0.9600 .
C20 H20C 0.9600 .

loop_
_geom_torsion_atom_site_label_1
_geom_torsion_atom_site_label_2
_geom_torsion_atom_site_label_3
_geom_torsion_atom_site_label_4
_geom_torsion
_geom_torsion_site_symmetry_1
_geom_torsion_site_symmetry_2
_geom_torsion_site_symmetry_3
_geom_torsion_site_symmetry_4
C7 N2 N3 C6 90.3(3) . . . .
C6 C1 C2 C3 0.0(5) . . . .
C1 C2 C3 C4 -0.2(5) . . . .
C2 C3 C4 C5 -0.2(5) . . . .
C3 C4 C5 C6 0.8(5) . . . .
C2 C1 C6 C5 0.5(4) . . . .
C2 C1 C6 N3 178.2(2) . . . .
C4 C5 C6 C1 -0.9(4) . . . .
C4 C5 C6 N3 -178.8(2) . . . .
N2 N3 C6 C1 7.8(3) . . . .
N2 N3 C6 C5 -174.5(2) . . . .
N3 N2 C7 O1 -8.0(3) . . . .
N3 N2 C7 C8 171.01(19) . . . .
O1 C7 C8 C12 -0.2(3) . . . .
N2 C7 C8 C12 -179.18(19) . . . .
O1 C7 C8 C9 179.3(2) . . . .
N2 C7 C8 C9 0.3(3) . . . .
C10 O3 C9 O2 178.69(18) . . . .
C10 O3 C9 C8 -1.3(3) . . . .
C12 C8 C9 O2 -179.3(2) . . . .
C7 C8 C9 O2 1.2(4) . . . .
C12 C8 C9 O3 0.7(3) . . . .
C7 C8 C9 O3 -178.75(19) . . . .
C9 O3 C10 C16 -178.44(18) . . . .
C9 O3 C10 C11 1.6(3) . . . .
C16 C10 C11 C13 -0.4(3) . . . .
O3 C10 C11 C13 179.52(18) . . . .
C16 C10 C11 C12 178.8(2) . . . .
O3 C10 C11 C12 -1.2(3) . . . .
C9 C8 C12 C11 -0.4(3) . . . .
C7 C8 C12 C11 179.0(2) . . . .
C10 C11 C12 C8 0.7(3) . . . .
C13 C11 C12 C8 179.9(2) . . . .
C10 C11 C13 C14 1.4(3) . . . .
C12 C11 C13 C14 -177.8(2) . . . .
C11 C13 C14 C15 0.0(4) . . . .
C19 N1 C15 C16 -175.99(19) . . . .
C17 N1 C15 C16 11.5(3) . . . .
C19 N1 C15 C14 4.4(3) . . . .
C17 N1 C15 C14 -168.1(2) . . . .
C13 C14 C15 N1 177.3(2) . . . .
C13 C14 C15 C16 -2.3(3) . . . .
O3 C10 C16 C15 178.20(17) . . . .
C11 C10 C16 C15 -1.9(3) . . . .
N1 C15 C16 C10 -176.43(19) . . . .
C14 C15 C16 C10 3.1(3) . . . .
C15 N1 C17 C18 -104.0(3) . . . .
C19 N1 C17 C18 83.1(3) . . . .
C15 N1 C19 C20 75.7(3) . . . .
C17 N1 C19 C20 -111.4(2) . . . .
